data_1508594
loop_
_publ_author_name
'Navarro, Raul'
'Reisman, Sarah E.'

_publ_section_title
;
 Rapid construction of the aza-propellane core of acutumine via a
 photochemical [2 + 2] cycloaddition reaction.
;
_journal_issue 17
_journal_name_full 'Organic letters'
_journal_page_first 4354
_journal_page_last 4357
_journal_paper_doi 10.1021/ol3017963
_journal_volume 14
_journal_year 2012
_chemical_formula_moiety 'C16 H23 N O4'
_chemical_formula_sum 'C16 H23 N O4'
_chemical_formula_weight 293.35
_chemical_name_systematic
;

 ?

;
_space_group_IT_number 19
_symmetry_cell_setting orthorhombic
_symmetry_space_group_name_Hall 'P 2ac 2ab'
_symmetry_space_group_name_H-M 'P 21 21 21'
_atom_sites_solution_hydrogens geom
_atom_sites_solution_primary direct
_atom_sites_solution_secondary difmap
_audit_creation_method SHELXL-97
_cell_angle_alpha 90.00
_cell_angle_beta 90.00
_cell_angle_gamma 90.00
_cell_formula_units_Z 8
_cell_length_a 12.1329(5)
_cell_length_b 14.5974(6)
_cell_length_c 16.4163(7)
_cell_measurement_reflns_used 9695
_cell_measurement_temperature 100(2)
_cell_measurement_theta_max 41.09
_cell_measurement_theta_min 2.51
_cell_volume 2907.5(2)
_computing_cell_refinement 'Bruker SAINT-Plus v7.68A'
_computing_data_collection 'Bruker APEX2 v2009.7-0'
_computing_data_reduction 'Bruker SAINT-Plus v7.68A'
_computing_molecular_graphics 'Bruker XP v5.1'
_computing_publication_material 'Bruker XCIF 2008'
_computing_structure_refinement 'SHELXL-97 (Sheldrick, 2008)'
_computing_structure_solution 'SHELXS-97 (Sheldrick, 2008)'
_diffrn_ambient_temperature 100(2)
_diffrn_measured_fraction_theta_full 0.988
_diffrn_measured_fraction_theta_max 0.988
_diffrn_measurement_device_type 'Bruker KAPPA APEX II'
_diffrn_measurement_method '\w scans; 10 settings'
_diffrn_radiation_monochromator graphite
_diffrn_radiation_source 'fine-focus sealed tube'
_diffrn_radiation_type MoK\a
_diffrn_radiation_wavelength 0.71073
_diffrn_reflns_av_R_equivalents 0.0565
_diffrn_reflns_av_sigmaI/netI 0.0579
_diffrn_reflns_limit_h_max 23
_diffrn_reflns_limit_h_min -23
_diffrn_reflns_limit_k_max 28
_diffrn_reflns_limit_k_min -26
_diffrn_reflns_limit_l_max 31
_diffrn_reflns_limit_l_min -30
_diffrn_reflns_number 125921
_diffrn_reflns_theta_full 43.45
_diffrn_reflns_theta_max 43.45
_diffrn_reflns_theta_min 1.87
_exptl_absorpt_coefficient_mu 0.096
_exptl_absorpt_correction_T_max 0.9820
_exptl_absorpt_correction_T_min 0.9700
_exptl_absorpt_correction_type none
_exptl_crystal_colour Colorless
_exptl_crystal_density_diffrn 1.340
_exptl_crystal_density_method 'not measured'
_exptl_crystal_description Block
_exptl_crystal_F_000 1264
_exptl_crystal_size_max 0.32
_exptl_crystal_size_mid 0.31
_exptl_crystal_size_min 0.19
_refine_diff_density_max 0.496
_refine_diff_density_min -0.336
_refine_diff_density_rms 0.058
_refine_ls_abs_structure_details 'Flack H D (1983), Acta Cryst. A39, 876-881'
_refine_ls_abs_structure_Flack -0.3(3)
_refine_ls_extinction_method none
_refine_ls_goodness_of_fit_ref 1.728
_refine_ls_hydrogen_treatment Riding
_refine_ls_matrix_type 'Full matrix'
_refine_ls_number_parameters 385
_refine_ls_number_reflns 21388
_refine_ls_number_restraints 0
_refine_ls_restrained_S_all 1.728
_refine_ls_R_factor_all 0.0649
_refine_ls_R_factor_gt 0.0420
_refine_ls_shift/su_max 0.001
_refine_ls_shift/su_mean 0.000
_refine_ls_structure_factor_coef Fsqd
_refine_ls_weighting_details w=1/s^2^(Fo^2^)
_refine_ls_weighting_scheme sigma
_refine_ls_wR_factor_gt 0.0639
_refine_ls_wR_factor_ref 0.0649
_reflns_number_gt 15751
_reflns_number_total 21388
_reflns_threshold_expression >2sigma(I)
_cod_data_source_file ol3017963_si_004.cif
_cod_data_source_block run04
_cod_depositor_comments
;
The following automatic conversions were performed:

'_symmetry_cell_setting' value 'Orthorhombic' changed to
'orthorhombic' according to
/home/saulius/struct/CIF-dictionaries/cif_core.dic dictionary named
'cif_core.dic' version 2.4.2 from
2011-04-26.

'_refine_ls_weighting_scheme' value 'Sigma' changed to
'sigma' according to
/home/saulius/struct/CIF-dictionaries/cif_core.dic dictionary named
'cif_core.dic' version 2.4.2 from 2011-04-26.

Automatic conversion script
Id: cif_fix_values 1891 2012-01-12 08:04:46Z andrius 

The following automatic conversions were performed:

'_atom_sites_solution_primary' value 'Direct methods' was changed to
'direct'.

'_atom_sites_solution_secondary' value 'Difference Fourier map' was
changed to 'difmap'.

'_atom_sites_solution_hydrogens' value 'Geometric positions' was
changed to 'geom'.

Automatic conversion script
Id: cif_fix_values 6452 2018-10-05 10:23:21Z andrius 
;
_cod_original_sg_symbol_H-M P2(1)2(1)2(1)
_cod_database_code 1508594

loop_
_symmetry_equiv_pos_as_xyz
'x, y, z'
'-x+1/2, -y, z+1/2'
'x+1/2, -y+1/2, -z'
'-x, y+1/2, -z+1/2'

loop_
_atom_site_label
_atom_site_type_symbol
_atom_site_fract_x
_atom_site_fract_y
_atom_site_fract_z
_atom_site_U_iso_or_equiv
_atom_site_adp_type
_atom_site_occupancy
_atom_site_symmetry_multiplicity
_atom_site_calc_flag
_atom_site_refinement_flags
O1A O 0.55536(5) 0.24584(4) 0.36346(3) 0.01719(11) Uani 1 1 d .
O2A O 0.56166(4) 0.48598(4) 0.35732(3) 0.01562(11) Uani 1 1 d .
O3A O 0.68565(4) 0.53667(4) 0.45358(3) 0.01263(10) Uani 1 1 d .
O4A O 0.55335(4) 0.61947(4) 0.52440(3) 0.01451(11) Uani 1 1 d .
H4A H 0.5910 0.6645 0.5090 0.022 Uiso 1 1 calc R
N1A N 0.69992(5) 0.27778(4) 0.62103(4) 0.01186(12) Uani 1 1 d .
C1A C 0.57434(6) 0.32648(5) 0.37210(4) 0.01216(14) Uani 1 1 d .
C2A C 0.52132(7) 0.40238(6) 0.32342(5) 0.01713(16) Uani 1 1 d .
H2A1 H 0.5419 0.3975 0.2652 0.021 Uiso 1 1 calc R
H2A2 H 0.4400 0.3993 0.3280 0.021 Uiso 1 1 calc R
C3A C 0.66651(6) 0.46761(5) 0.39625(4) 0.01170(13) Uani 1 1 d .
C4A C 0.65534(6) 0.36926(5) 0.43172(4) 0.00989(12) Uani 1 1 d .
C5A C 0.76422(6) 0.31652(5) 0.44114(4) 0.01167(13) Uani 1 1 d .
H5A1 H 0.7508 0.2500 0.4477 0.014 Uiso 1 1 calc R
H5A2 H 0.8130 0.3265 0.3936 0.014 Uiso 1 1 calc R
C6A C 0.81389(6) 0.35798(5) 0.51870(4) 0.01223(13) Uani 1 1 d .
H6A1 H 0.8712 0.3173 0.5418 0.015 Uiso 1 1 calc R
H6A2 H 0.8468 0.4187 0.5075 0.015 Uiso 1 1 calc R
C7A C 0.71551(6) 0.36643(5) 0.57669(4) 0.00980(12) Uani 1 1 d .
C8A C 0.72244(6) 0.44818(5) 0.63543(4) 0.01228(13) Uani 1 1 d .
H8A1 H 0.7958 0.4474 0.6619 0.015 Uiso 1 1 calc R
H8A2 H 0.6665 0.4397 0.6787 0.015 Uiso 1 1 calc R
C9A C 0.70499(6) 0.54312(5) 0.59648(4) 0.01340(13) Uani 1 1 d .
H9A1 H 0.6800 0.5866 0.6389 0.016 Uiso 1 1 calc R
H9A2 H 0.7762 0.5656 0.5749 0.016 Uiso 1 1 calc R
C10A C 0.62013(6) 0.54137(5) 0.52722(4) 0.01102(12) Uani 1 1 d .
C11A C 0.54538(6) 0.45965(5) 0.53510(4) 0.01024(12) Uani 1 1 d .
H11A H 0.4851 0.4641 0.4947 0.012 Uiso 1 1 calc R
H11B H 0.5120 0.4587 0.5901 0.012 Uiso 1 1 calc R
C12A C 0.60978(5) 0.37204(5) 0.52127(4) 0.00844(12) Uani 1 1 d .
C13A C 0.53973(6) 0.28798(5) 0.54563(4) 0.01178(13) Uani 1 1 d .
H13A H 0.4602 0.3033 0.5464 0.014 Uiso 1 1 calc R
H13B H 0.5520 0.2363 0.5077 0.014 Uiso 1 1 calc R
C14A C 0.58095(6) 0.26512(5) 0.63027(5) 0.01400(14) Uani 1 1 d .
H14A H 0.5501 0.3074 0.6715 0.017 Uiso 1 1 calc R
H14B H 0.5627 0.2013 0.6455 0.017 Uiso 1 1 calc R
C15A C 0.76141(7) 0.26618(6) 0.69688(5) 0.01764(16) Uani 1 1 d .
H15A H 0.7312 0.3072 0.7386 0.026 Uiso 1 1 calc R
H15B H 0.8392 0.2811 0.6876 0.026 Uiso 1 1 calc R
H15C H 0.7551 0.2026 0.7153 0.026 Uiso 1 1 calc R
C16A C 0.75802(7) 0.47880(6) 0.33406(5) 0.01801(16) Uani 1 1 d .
H16A H 0.7542 0.5402 0.3102 0.027 Uiso 1 1 calc R
H16B H 0.7494 0.4328 0.2910 0.027 Uiso 1 1 calc R
H16C H 0.8295 0.4706 0.3608 0.027 Uiso 1 1 calc R
O1B O 0.26796(6) 0.76086(4) 0.28565(4) 0.02884(15) Uani 1 1 d .
O2B O 0.29334(5) 0.52152(4) 0.28431(3) 0.01729(11) Uani 1 1 d .
O3B O 0.16159(4) 0.46258(4) 0.37115(3) 0.01387(10) Uani 1 1 d .
O4B O 0.29189(4) 0.38064(3) 0.44444(3) 0.01422(11) Uani 1 1 d .
H4B H 0.2553 0.3346 0.4300 0.021 Uiso 1 1 calc R
N1B N 0.13101(5) 0.71578(4) 0.54589(4) 0.01179(12) Uani 1 1 d .
C1B C 0.26408(7) 0.67969(6) 0.29929(5) 0.01900(17) Uani 1 1 d .
C2B C 0.33780(8) 0.60813(6) 0.26097(5) 0.02382(19) Uani 1 1 d .
H2B1 H 0.3379 0.6145 0.2009 0.029 Uiso 1 1 calc R
H2B2 H 0.4144 0.6146 0.2810 0.029 Uiso 1 1 calc R
C3B C 0.18312(6) 0.53370(5) 0.31668(4) 0.01453(14) Uani 1 1 d .
C4B C 0.18325(6) 0.63069(5) 0.35500(4) 0.01362(14) Uani 1 1 d .
C5B C 0.07084(7) 0.67753(6) 0.36409(5) 0.01748(16) Uani 1 1 d .
H5B1 H 0.0794 0.7446 0.3708 0.021 Uiso 1 1 calc R
H5B2 H 0.0235 0.6654 0.3161 0.021 Uiso 1 1 calc R
C6B C 0.02249(6) 0.63398(6) 0.44085(5) 0.01642(15) Uani 1 1 d .
H6B1 H -0.0076 0.5724 0.4289 0.020 Uiso 1 1 calc R
H6B2 H -0.0370 0.6726 0.4637 0.020 Uiso 1 1 calc R
C7B C 0.11973(6) 0.62779(5) 0.49985(4) 0.01106(13) Uani 1 1 d .
C8B C 0.11434(6) 0.54413(5) 0.55656(4) 0.01472(14) Uani 1 1 d .
H8B1 H 0.0409 0.5426 0.5828 0.018 Uiso 1 1 calc R
H8B2 H 0.1700 0.5517 0.6001 0.018 Uiso 1 1 calc R
C9B C 0.13425(6) 0.45179(6) 0.51386(5) 0.01596(15) Uani 1 1 d .
H9B1 H 0.1570 0.4059 0.5550 0.019 Uiso 1 1 calc R
H9B2 H 0.0643 0.4305 0.4892 0.019 Uiso 1 1 calc R
C10B C 0.22279(6) 0.45739(5) 0.44726(4) 0.01159(13) Uani 1 1 d .
C11B C 0.29444(6) 0.54070(5) 0.45919(4) 0.01075(12) Uani 1 1 d .
H11C H 0.3569 0.5390 0.4205 0.013 Uiso 1 1 calc R
H11D H 0.3247 0.5410 0.5152 0.013 Uiso 1 1 calc R
C12B C 0.22684(5) 0.62679(5) 0.44516(4) 0.00980(12) Uani 1 1 d .
C13B C 0.29312(6) 0.71168(5) 0.47252(5) 0.01323(14) Uani 1 1 d .
H13C H 0.3731 0.6983 0.4740 0.016 Uiso 1 1 calc R
H13D H 0.2799 0.7642 0.4357 0.016 Uiso 1 1 calc R
C14B C 0.24920(6) 0.73087(5) 0.55703(5) 0.01433(15) Uani 1 1 d .
H14C H 0.2805 0.6880 0.5976 0.017 Uiso 1 1 calc R
H14D H 0.2649 0.7946 0.5741 0.017 Uiso 1 1 calc R
C15B C 0.06864(7) 0.72310(6) 0.62184(5) 0.01715(16) Uani 1 1 d .
H15D H 0.1008 0.6822 0.6627 0.026 Uiso 1 1 calc R
H15E H -0.0082 0.7056 0.6120 0.026 Uiso 1 1 calc R
H15F H 0.0715 0.7864 0.6416 0.026 Uiso 1 1 calc R
C16B C 0.10209(7) 0.52084(6) 0.24739(5) 0.02367(19) Uani 1 1 d .
H16D H 0.1148 0.4613 0.2215 0.036 Uiso 1 1 calc R
H16E H 0.1123 0.5697 0.2072 0.036 Uiso 1 1 calc R
H16F H 0.0267 0.5232 0.2687 0.036 Uiso 1 1 calc R

loop_
_atom_site_aniso_label
_atom_site_aniso_U_11
_atom_site_aniso_U_22
_atom_site_aniso_U_33
_atom_site_aniso_U_23
_atom_site_aniso_U_13
_atom_site_aniso_U_12
O1A 0.0216(3) 0.0132(3) 0.0168(3) -0.0042(2) -0.0012(2) -0.0011(2)
O2A 0.0200(3) 0.0117(2) 0.0152(2) 0.0000(2) -0.0063(2) 0.0022(2)
O3A 0.0158(2) 0.0098(2) 0.0123(2) -0.0003(2) 0.00165(19) -0.0017(2)
O4A 0.0155(3) 0.0068(2) 0.0213(3) 0.0019(2) 0.0014(2) 0.0016(2)
N1A 0.0156(3) 0.0098(3) 0.0101(3) 0.0017(2) -0.0012(2) 0.0013(2)
C1A 0.0131(3) 0.0137(3) 0.0096(3) -0.0024(3) 0.0013(3) 0.0012(3)
C2A 0.0214(4) 0.0152(4) 0.0148(3) -0.0030(3) -0.0062(3) 0.0016(3)
C3A 0.0153(3) 0.0102(3) 0.0097(3) 0.0003(3) -0.0010(2) 0.0007(3)
C4A 0.0122(3) 0.0086(3) 0.0089(3) -0.0005(3) 0.0011(2) 0.0003(3)
C5A 0.0125(3) 0.0106(3) 0.0119(3) -0.0001(3) 0.0020(3) 0.0024(3)
C6A 0.0113(3) 0.0116(3) 0.0138(3) -0.0004(3) -0.0006(3) 0.0016(3)
C7A 0.0120(3) 0.0078(3) 0.0095(3) 0.0008(2) -0.0011(2) 0.0011(3)
C8A 0.0155(3) 0.0109(3) 0.0105(3) -0.0009(3) -0.0019(3) 0.0008(3)
C9A 0.0179(3) 0.0090(3) 0.0133(3) -0.0019(3) -0.0018(3) 0.0002(3)
C10A 0.0140(3) 0.0079(3) 0.0111(3) 0.0004(3) 0.0017(2) 0.0021(3)
C11A 0.0113(3) 0.0087(3) 0.0107(3) 0.0002(3) 0.0009(2) 0.0011(3)
C12A 0.0091(3) 0.0077(3) 0.0085(3) 0.0001(3) 0.0005(2) 0.0001(2)
C13A 0.0112(3) 0.0084(3) 0.0157(3) 0.0005(3) 0.0015(3) -0.0004(2)
C14A 0.0172(4) 0.0107(3) 0.0142(3) 0.0019(3) 0.0043(3) 0.0008(3)
C15A 0.0259(4) 0.0143(4) 0.0127(3) 0.0012(3) -0.0040(3) 0.0050(3)
C16A 0.0248(4) 0.0157(4) 0.0135(3) 0.0022(3) 0.0050(3) -0.0014(3)
O1B 0.0519(4) 0.0124(3) 0.0222(3) 0.0045(2) 0.0109(3) 0.0030(3)
O2B 0.0238(3) 0.0116(3) 0.0164(2) -0.0001(2) 0.0044(2) 0.0026(2)
O3B 0.0165(2) 0.0099(2) 0.0152(2) -0.0007(2) -0.0046(2) -0.0008(2)
O4B 0.0157(2) 0.0069(2) 0.0200(3) -0.0013(2) -0.0025(2) 0.0012(2)
N1B 0.0128(3) 0.0105(3) 0.0121(3) -0.0023(2) 0.0003(2) 0.0009(2)
C1B 0.0320(5) 0.0131(4) 0.0119(3) 0.0008(3) 0.0027(3) 0.0018(3)
C2B 0.0359(5) 0.0136(4) 0.0219(4) 0.0021(3) 0.0098(4) 0.0004(3)
C3B 0.0188(4) 0.0115(3) 0.0133(3) -0.0012(3) -0.0026(3) 0.0035(3)
C4B 0.0185(4) 0.0098(3) 0.0125(3) 0.0012(3) -0.0019(3) 0.0031(3)
C5B 0.0216(4) 0.0144(4) 0.0164(4) -0.0028(3) -0.0074(3) 0.0076(3)
C6B 0.0123(3) 0.0162(4) 0.0208(4) -0.0053(3) -0.0038(3) 0.0031(3)
C7B 0.0110(3) 0.0088(3) 0.0133(3) -0.0009(3) 0.0001(3) 0.0007(3)
C8B 0.0160(3) 0.0119(3) 0.0163(3) 0.0010(3) 0.0032(3) 0.0000(3)
C9B 0.0186(4) 0.0100(3) 0.0193(4) 0.0016(3) 0.0025(3) -0.0012(3)
C10B 0.0132(3) 0.0078(3) 0.0138(3) 0.0007(3) -0.0024(3) 0.0008(3)
C11B 0.0110(3) 0.0086(3) 0.0127(3) 0.0006(3) -0.0007(2) 0.0009(3)
C12B 0.0106(3) 0.0072(3) 0.0116(3) 0.0004(3) 0.0001(2) 0.0001(3)
C13B 0.0132(3) 0.0089(3) 0.0176(3) 0.0000(3) 0.0008(3) -0.0007(3)
C14B 0.0153(4) 0.0113(3) 0.0164(4) -0.0023(3) -0.0026(3) -0.0008(3)
C15B 0.0198(4) 0.0169(4) 0.0147(4) -0.0013(3) 0.0024(3) 0.0028(3)
C16B 0.0327(5) 0.0203(4) 0.0181(4) -0.0043(3) -0.0097(3) 0.0070(4)

loop_
_atom_type_symbol
_atom_type_description
_atom_type_scat_dispersion_real
_atom_type_scat_dispersion_imag
_atom_type_scat_source
C C 0.0033 0.0016 'International Tables Vol C Tables 4.2.6.8 and 6.1.1.4'
H H 0.0000 0.0000 'International Tables Vol C Tables 4.2.6.8 and 6.1.1.4'
N N 0.0061 0.0033 'International Tables Vol C Tables 4.2.6.8 and 6.1.1.4'
O O 0.0106 0.0060 'International Tables Vol C Tables 4.2.6.8 and 6.1.1.4'

loop_
_geom_angle_atom_site_label_1
_geom_angle_atom_site_label_2
_geom_angle_atom_site_label_3
_geom_angle
C2A O2A C3A 108.34(5)
C3A O3A C10A 120.30(5)
C15A N1A C14A 113.62(6)
C15A N1A C7A 116.75(6)
C14A N1A C7A 106.52(5)
O1A C1A C2A 124.87(7)
O1A C1A C4A 126.79(7)
C2A C1A C4A 108.33(6)
O2A C2A C1A 105.95(6)
O3A C3A O2A 108.02(5)
O3A C3A C16A 104.69(6)
O2A C3A C16A 109.02(6)
O3A C3A C4A 115.33(6)
O2A C3A C4A 105.04(5)
C16A C3A C4A 114.53(6)
C1A C4A C5A 114.48(6)
C1A C4A C3A 101.21(5)
C5A C4A C3A 115.17(6)
C1A C4A C12A 112.67(6)
C5A C4A C12A 102.78(5)
C3A C4A C12A 110.93(6)
C6A C5A C4A 102.93(6)
C7A C6A C5A 103.98(6)
N1A C7A C6A 109.33(6)
N1A C7A C8A 111.91(5)
C6A C7A C8A 114.21(6)
N1A C7A C12A 102.88(5)
C6A C7A C12A 106.25(5)
C8A C7A C12A 111.51(6)
C7A C8A C9A 115.50(6)
C10A C9A C8A 112.63(6)
O4A C10A O3A 109.19(6)
O4A C10A C11A 107.44(5)
O3A C10A C11A 111.42(6)
O4A C10A C9A 113.55(6)
O3A C10A C9A 104.54(5)
C11A C10A C9A 110.74(6)
C10A C11A C12A 110.20(5)
C11A C12A C13A 110.34(6)
C11A C12A C4A 110.08(6)
C13A C12A C4A 114.53(6)
C11A C12A C7A 112.16(6)
C13A C12A C7A 104.90(5)
C4A C12A C7A 104.63(5)
C14A C13A C12A 103.35(6)
N1A C14A C13A 101.71(6)
C2B O2B C3B 109.79(6)
C3B O3B C10B 119.57(5)
C14B N1B C15B 112.94(6)
C14B N1B C7B 106.39(6)
C15B N1B C7B 116.48(6)
O1B C1B C2B 125.30(8)
O1B C1B C4B 126.79(8)
C2B C1B C4B 107.88(7)
O2B C2B C1B 106.06(7)
O3B C3B O2B 108.45(6)
O3B C3B C16B 105.52(6)
O2B C3B C16B 107.94(6)
O3B C3B C4B 114.84(6)
O2B C3B C4B 105.07(6)
C16B C3B C4B 114.75(6)
C1B C4B C5B 115.01(7)
C1B C4B C3B 100.74(6)
C5B C4B C3B 116.50(6)
C1B C4B C12B 111.49(6)
C5B C4B C12B 102.93(6)
C3B C4B C12B 110.44(6)
C6B C5B C4B 103.66(6)
C5B C6B C7B 104.52(6)
N1B C7B C6B 109.86(6)
N1B C7B C8B 112.33(6)
C6B C7B C8B 113.44(6)
N1B C7B C12B 102.70(6)
C6B C7B C12B 105.98(5)
C8B C7B C12B 111.83(6)
C7B C8B C9B 114.43(6)
C10B C9B C8B 112.82(6)
O4B C10B O3B 108.59(6)
O4B C10B C11B 107.73(5)
O3B C10B C11B 111.32(6)
O4B C10B C9B 113.59(6)
O3B C10B C9B 104.90(5)
C11B C10B C9B 110.73(6)
C10B C11B C12B 109.66(5)
C11B C12B C13B 109.81(6)
C11B C12B C4B 110.76(6)
C13B C12B C4B 114.82(6)
C11B C12B C7B 111.47(6)
C13B C12B C7B 104.82(6)
C4B C12B C7B 104.94(5)
C14B C13B C12B 103.41(6)
N1B C14B C13B 101.70(6)

loop_
_geom_bond_atom_site_label_1
_geom_bond_atom_site_label_2
_geom_bond_distance
O1A C1A 1.2077(9)
O2A C2A 1.4278(9)
O2A C3A 1.4486(9)
O3A C3A 1.3986(9)
O3A C10A 1.4485(8)
O4A C10A 1.3994(9)
N1A C15A 1.4614(10)
N1A C14A 1.4631(10)
N1A C7A 1.4967(9)
C1A C2A 1.5100(11)
C1A C4A 1.5211(10)
C3A C16A 1.5170(10)
C3A C4A 1.5552(10)
C4A C5A 1.5368(10)
C4A C12A 1.5710(9)
C5A C6A 1.5331(10)
C6A C7A 1.5317(10)
C7A C8A 1.5366(10)
C7A C12A 1.5748(10)
C8A C9A 1.5409(10)
C9A C10A 1.5341(10)
C10A C11A 1.5041(10)
C11A C12A 1.5158(10)
C12A C13A 1.5453(10)
C13A C14A 1.5139(11)
O1B C1B 1.2068(10)
O2B C2B 1.4270(10)
O2B C3B 1.4499(9)
O3B C3B 1.3948(9)
O3B C10B 1.4555(8)
O4B C10B 1.4001(9)
N1B C14B 1.4623(10)
N1B C15B 1.4625(10)
N1B C7B 1.4965(10)
C1B C2B 1.5122(12)
C1B C4B 1.5198(11)
C3B C16B 1.5152(11)
C3B C4B 1.5493(11)
C4B C5B 1.5329(10)
C4B C12B 1.5728(10)
C5B C6B 1.5285(12)
C6B C7B 1.5291(10)
C7B C8B 1.5371(11)
C7B C12B 1.5795(10)
C8B C9B 1.5383(11)
C9B C10B 1.5349(10)
C10B C11B 1.5077(10)
C11B C12B 1.5181(10)
C12B C13B 1.5440(10)
C13B C14B 1.5123(11)

loop_
_geom_hbond_atom_site_label_D
_geom_hbond_atom_site_label_H
_geom_hbond_atom_site_label_A
_geom_hbond_distance_DH
_geom_hbond_distance_HA
_geom_hbond_distance_DA
_geom_hbond_angle_DHA
_geom_hbond_site_symmetry_A
O4A H4A N1B 0.84 2.02 2.8290(8) 160.1 3_566
O4B H4B N1A 0.84 1.96 2.7835(8) 166.4 3_456
